data_7121276
loop_
_publ_author_name
'Zhang, Huaxing'
'Chen, Xingyu'
'Lan, Jingbo'
'Liu, Yanhong'
'Zhou, Fulin'
'Wu, Di'
'You, Jingsong'

_publ_section_title
;
 Silver-mediated direct C-H amination of BODIPYs for screening endoplasmic
 reticulum-targeting reagents.
;
_journal_issue 26
_journal_name_full 'Chemical communications (Cambridge, England)'
_journal_page_first 3219
_journal_page_last 3222
_journal_paper_doi 10.1039/c8cc00238j
_journal_volume 54
_journal_year 2018
_chemical_formula_moiety 'C30 H21 B F2 N6'
_chemical_formula_sum 'C30 H21 B F2 N6'
_chemical_formula_weight 514.34
_space_group_crystal_system monoclinic
_space_group_IT_number 14
_space_group_name_Hall '-P 2yn'
_space_group_name_H-M_alt 'P 1 21/n 1'
_symmetry_space_group_name_Hall '-P 2yn'
_symmetry_space_group_name_H-M 'P 1 21/n 1'
_atom_sites_solution_hydrogens geom
_audit_block_doi 10.5517/ccdc.csd.cc1yw13z
_audit_creation_date 2017-10-24
_audit_creation_method
;
Olex2 1.2
(compiled 2017.03.28 svn.r3405 for OlexSys, GUI svn.r5337)
;
_audit_update_record
;
2017-12-26 deposited with the CCDC.
2018-02-13 downloaded from the CCDC.
;
_cell_angle_alpha 90
_cell_angle_beta 106.691(3)
_cell_angle_gamma 90
_cell_formula_units_Z 4
_cell_length_a 11.0347(3)
_cell_length_b 13.6496(4)
_cell_length_c 17.0188(6)
_cell_measurement_reflns_used 6274
_cell_measurement_temperature 278(6)
_cell_measurement_theta_max 72.5680
_cell_measurement_theta_min 4.2360
_cell_volume 2455.36(14)
_computing_cell_refinement
;
CrysAlisPro, Agilent Technologies,
Version 1.171.37.35 (release 13-08-2014 CrysAlis171 .NET)
(compiled Aug 13 2014,18:06:01)
;
_computing_data_collection
;
CrysAlisPro, Agilent Technologies,
Version 1.171.37.35 (release 13-08-2014 CrysAlis171 .NET)
(compiled Aug 13 2014,18:06:01)
;
_computing_data_reduction
;
CrysAlisPro, Agilent Technologies,
Version 1.171.37.35 (release 13-08-2014 CrysAlis171 .NET)
(compiled Aug 13 2014,18:06:01)
;
_computing_molecular_graphics 'Olex2 (Dolomanov et al., 2009)'
_computing_publication_material 'Olex2 (Dolomanov et al., 2009)'
_computing_structure_refinement 'ShelXL (Sheldrick, 2015)'
_diffrn_ambient_environment air
_diffrn_ambient_temperature 278(6)
_diffrn_detector 'CCD plate'
_diffrn_detector_area_resol_mean 15.9595
_diffrn_detector_type EosS2
_diffrn_measured_fraction_theta_full 0.999
_diffrn_measured_fraction_theta_max 0.985
_diffrn_measurement_details
;
#__ type_ start__ end____ width___ exp.time_
  1 omega   19.00  103.00   1.0000    1.0000
omega____ theta____ kappa____ phi______ frames
    -       36.0421   57.0000    0.0000 84

#__ type_ start__ end____ width___ exp.time_
  2 omega   19.00  103.00   1.0000    1.0000
omega____ theta____ kappa____ phi______ frames
    -       36.0421   57.0000   60.0000 84

#__ type_ start__ end____ width___ exp.time_
  3 omega    1.00   75.00   1.0000    1.0000
omega____ theta____ kappa____ phi______ frames
    -       36.0421  -99.0000  150.0000 74

#__ type_ start__ end____ width___ exp.time_
  4 omega  -31.00   53.00   1.0000    1.0000
omega____ theta____ kappa____ phi______ frames
    -       36.0421  -57.0000 -180.0000 84

#__ type_ start__ end____ width___ exp.time_
  5 omega   23.00   89.00   1.0000    1.0000
omega____ theta____ kappa____ phi______ frames
    -       36.0421 -125.0000   60.0000 66

#__ type_ start__ end____ width___ exp.time_
  6 omega   19.00  103.00   1.0000    1.0000
omega____ theta____ kappa____ phi______ frames
    -       36.0421   57.0000 -180.0000 84

#__ type_ start__ end____ width___ exp.time_
  7 omega   23.00   89.00   1.0000    1.0000
omega____ theta____ kappa____ phi______ frames
    -       36.0421 -125.0000  120.0000 66

#__ type_ start__ end____ width___ exp.time_
  8 omega   39.00  109.00   1.0000    1.3200
omega____ theta____ kappa____ phi______ frames
    -      108.0000  -94.0000 -120.0000 70

#__ type_ start__ end____ width___ exp.time_
  9 omega   87.00  178.00   1.0000    1.3200
omega____ theta____ kappa____ phi______ frames
    -      108.0000   30.0000 -180.0000 91

#__ type_ start__ end____ width___ exp.time_
 10 omega   41.00  126.00   1.0000    1.3200
omega____ theta____ kappa____ phi______ frames
    -      108.0000  -61.0000   60.0000 85

#__ type_ start__ end____ width___ exp.time_
 11 omega   40.00   98.00   1.0000    1.3200
omega____ theta____ kappa____ phi______ frames
    -      108.0000  -45.0000 -150.0000 58

#__ type_ start__ end____ width___ exp.time_
 12 omega   38.00   91.00   1.0000    1.3200
omega____ theta____ kappa____ phi______ frames
    -      108.0000  -30.0000  -30.0000 53

#__ type_ start__ end____ width___ exp.time_
 13 omega   91.00  176.00   1.0000    1.3200
omega____ theta____ kappa____ phi______ frames
    -      108.0000   45.0000   90.0000 85

#__ type_ start__ end____ width___ exp.time_
 14 omega   91.00  176.00   1.0000    1.3200
omega____ theta____ kappa____ phi______ frames
    -      108.0000   45.0000  150.0000 85

#__ type_ start__ end____ width___ exp.time_
 15 omega   38.00   91.00   1.0000    1.3200
omega____ theta____ kappa____ phi______ frames
    -      108.0000  -30.0000  -90.0000 53

#__ type_ start__ end____ width___ exp.time_
 16 omega   38.00  116.00   1.0000    1.3200
omega____ theta____ kappa____ phi______ frames
    -      108.0000 -111.0000   60.0000 78

#__ type_ start__ end____ width___ exp.time_
 17 omega   19.00   99.00   1.0000    1.0000
omega____ theta____ kappa____ phi______ frames
    -       36.0421   57.0000  -90.0000 80
;
_diffrn_measurement_device 'four-circle diffractometer'
_diffrn_measurement_device_type 'New Gemini, Dual, Cu at zero, EosS2'
_diffrn_measurement_method '\w scans'
_diffrn_orient_matrix_UB_11 0.1405898000
_diffrn_orient_matrix_UB_12 -0.0244368000
_diffrn_orient_matrix_UB_13 0.0119477000
_diffrn_orient_matrix_UB_21 0.0348783000
_diffrn_orient_matrix_UB_22 0.0496934000
_diffrn_orient_matrix_UB_23 0.0849237000
_diffrn_orient_matrix_UB_31 -0.0172805000
_diffrn_orient_matrix_UB_32 -0.0981115000
_diffrn_orient_matrix_UB_33 0.0398624000
_diffrn_radiation_monochromator graphite
_diffrn_radiation_probe x-ray
_diffrn_radiation_type CuK\a
_diffrn_radiation_wavelength 1.54184
_diffrn_reflns_av_R_equivalents 0.0315
_diffrn_reflns_av_unetI/netI 0.0266
_diffrn_reflns_Laue_measured_fraction_full 0.999
_diffrn_reflns_Laue_measured_fraction_max 0.985
_diffrn_reflns_limit_h_max 13
_diffrn_reflns_limit_h_min -12
_diffrn_reflns_limit_k_max 10
_diffrn_reflns_limit_k_min -16
_diffrn_reflns_limit_l_max 20
_diffrn_reflns_limit_l_min -20
_diffrn_reflns_number 13806
_diffrn_reflns_point_group_measured_fraction_full 0.999
_diffrn_reflns_point_group_measured_fraction_max 0.985
_diffrn_reflns_theta_full 67.684
_diffrn_reflns_theta_max 72.510
_diffrn_reflns_theta_min 4.224
_diffrn_source 'Enhance (Cu) X-ray Source'
_exptl_absorpt_coefficient_mu 0.780
_exptl_absorpt_correction_T_max 1.00000
_exptl_absorpt_correction_T_min 0.56232
_exptl_absorpt_correction_type multi-scan
_exptl_absorpt_process_details
;
CrysAlisPro, Agilent Technologies,
Version 1.171.37.35 (release 13-08-2014 CrysAlis171 .NET)
(compiled Aug 13 2014,18:06:01)
Empirical absorption correction using spherical harmonics,
 implemented in SCALE3 ABSPACK scaling algorithm.
;
_exptl_crystal_colour 'clear dark red'
_exptl_crystal_colour_lustre clear
_exptl_crystal_colour_modifier dark
_exptl_crystal_colour_primary red
_exptl_crystal_density_diffrn 1.391
_exptl_crystal_description irregular
_exptl_crystal_F_000 1064
_exptl_crystal_size_max 0.6
_exptl_crystal_size_mid 0.5
_exptl_crystal_size_min 0.4
_refine_diff_density_max 0.413
_refine_diff_density_min -0.751
_refine_diff_density_rms 0.188
_refine_ls_extinction_method none
_refine_ls_goodness_of_fit_ref 1.094
_refine_ls_hydrogen_treatment constr
_refine_ls_matrix_type full
_refine_ls_number_parameters 353
_refine_ls_number_reflns 4793
_refine_ls_number_restraints 0
_refine_ls_restrained_S_all 1.094
_refine_ls_R_factor_all 0.0814
_refine_ls_R_factor_gt 0.0749
_refine_ls_shift/su_max 0.000
_refine_ls_shift/su_mean 0.000
_refine_ls_structure_factor_coef Fsqd
_refine_ls_weighting_details 'w=1/[\s^2^(Fo^2^)+(0.1195P)^2^+0.3887P] where P=(Fo^2^+2Fc^2^)/3'
_refine_ls_weighting_scheme calc
_refine_ls_wR_factor_gt 0.1736
_refine_ls_wR_factor_ref 0.1832
_reflns_Friedel_coverage 0.000
_reflns_number_gt 4123
_reflns_number_total 4793
_reflns_threshold_expression 'I > 2\s(I)'
_cod_data_source_file c8cc00238j2.cif
_cod_data_source_block yjs-zhx-1540
_cod_depositor_comments 'Adding full bibliography for 7121276--7121277.cif.'
_cod_original_cell_volume 2455.35(13)
_cod_database_code 7121276
_shelx_shelxl_version_number 2014/7
_shelx_space_group_comment
;
The symmetry employed for this shelxl refinement is uniquely defined
by the following loop, which should always be used as a source of
symmetry information in preference to the above space-group names.
They are only intended as comments.
;
_reflns_odcompleteness_completeness 99.85
_reflns_odcompleteness_iscentric 1
_reflns_odcompleteness_theta 66.97
_olex2_refinement_description
;
1. Fixed Uiso
 At 1.2 times of:
  All C(H) groups
 At 1.5 times of:
  All C(H,H,H) groups
2.a Aromatic/amide H refined with riding coordinates:
 C00B(H00B), C00G(H00G), C00H(H00H), C00I(H00I), C00K(H00K), C00L(H00L),
 C00P(H00P), C00Q(H00Q), C00R(H00R), C00S(H00S), C00T(H00T), C00V(H00V),
 C00W(H00W), C00X(H00X), C00Z(H00Z), C010(H010), C011(H011), C013(H013)
2.b Idealised Me refined as rotating group:
 C00Y(H00A,H00C,H00D)
;
_olex2_submission_special_instructions 'No special instructions were received'

loop_
_space_group_symop_operation_xyz
'x, y, z'
'-x+1/2, y+1/2, -z+1/2'
'-x, -y, -z'
'x-1/2, -y-1/2, z-1/2'

loop_
_atom_site_label
_atom_site_type_symbol
_atom_site_fract_x
_atom_site_fract_y
_atom_site_fract_z
_atom_site_U_iso_or_equiv
_atom_site_adp_type
_atom_site_occupancy
_atom_site_site_symmetry_order
_atom_site_calc_flag
_atom_site_refinement_flags_posn
F001 F 0.49417(13) 0.51244(12) 0.25381(9) 0.0781(5) Uani 1 1 d .
F002 F 0.62657(18) 0.63988(9) 0.26245(9) 0.0786(5) Uani 1 1 d .
N003 N 0.60185(14) 0.57793(11) 0.38715(9) 0.0405(4) Uani 1 1 d .
N004 N 0.71422(14) 0.47922(10) 0.30654(9) 0.0383(3) Uani 1 1 d .
N005 N 0.71542(16) 0.47015(12) 0.16488(9) 0.0458(4) Uani 1 1 d .
N006 N 0.45189(14) 0.71051(12) 0.35589(10) 0.0464(4) Uani 1 1 d .
N007 N 0.29435(17) 0.75856(14) 0.24692(11) 0.0598(5) Uani 1 1 d .
N008 N 0.6925(2) 0.56752(14) 0.05528(12) 0.0631(5) Uani 1 1 d .
C009 C 0.75412(17) 0.45299(12) 0.45326(11) 0.0406(4) Uani 1 1 d .
C00A C 0.67125(18) 0.52920(13) 0.45785(11) 0.0423(4) Uani 1 1 d .
C00B C 0.85315(18) 0.35693(13) 0.35934(12) 0.0443(4) Uani 1 1 d .
H00B H 0.9042 0.3130 0.3960 0.053 Uiso 1 1 calc R
C00C C 0.77378(17) 0.42820(12) 0.37844(11) 0.0396(4) Uani 1 1 d .
C00D C 0.75585(17) 0.43919(13) 0.24636(11) 0.0400(4) Uani 1 1 d .
C00E C 0.82216(17) 0.39921(13) 0.52867(11) 0.0412(4) Uani 1 1 d .
C00F C 0.44551(16) 0.81205(13) 0.36168(11) 0.0400(4) Uani 1 1 d .
C00G C 0.51769(18) 0.87907(15) 0.41615(12) 0.0472(4) Uani 1 1 d .
H00G H 0.5836 0.8596 0.4611 0.057 Uiso 1 1 calc R
C00H C 0.80859(19) 0.29815(14) 0.53416(12) 0.0471(4) Uani 1 1 d .
H00H H 0.7580 0.2636 0.4896 0.057 Uiso 1 1 calc R
C00I C 0.84204(18) 0.36354(14) 0.27767(12) 0.0457(4) Uani 1 1 d .
H00I H 0.8836 0.3252 0.2484 0.055 Uiso 1 1 calc R
C00J C 0.53410(17) 0.64789(13) 0.41160(12) 0.0438(4) Uani 1 1 d .
C00K C 0.7171(2) 0.56429(15) 0.13385(14) 0.0563(5) Uani 1 1 d .
H00K H 0.7345 0.6198 0.1669 0.068 Uiso 1 1 calc R
C00L C 0.90102(19) 0.44832(14) 0.59561(12) 0.0495(5) Uani 1 1 d .
H00L H 0.9120 0.5157 0.5930 0.059 Uiso 1 1 calc R
C00M C 0.34710(18) 0.84009(15) 0.29315(12) 0.0473(4) Uani 1 1 d .
C00N C 0.68824(17) 0.40799(15) 0.09675(11) 0.0444(4) Uani 1 1 d .
C00O C 0.94704(18) 0.29783(15) 0.67259(12) 0.0486(4) Uani 1 1 d .
C00P C 0.5581(2) 0.64680(15) 0.49655(13) 0.0532(5) Uani 1 1 d .
H00P H 0.5238 0.6886 0.5277 0.064 Uiso 1 1 calc R
C00Q C 0.6421(2) 0.57232(15) 0.52518(12) 0.0506(5) Uani 1 1 d .
H00Q H 0.6743 0.5535 0.5797 0.061 Uiso 1 1 calc R
C00R C 0.8699(2) 0.24901(14) 0.60551(14) 0.0523(5) Uani 1 1 d .
H00R H 0.8591 0.1817 0.6085 0.063 Uiso 1 1 calc R
C00S C 0.96297(19) 0.39786(16) 0.66586(13) 0.0514(5) Uani 1 1 d .
H00S H 1.0166 0.4317 0.7096 0.062 Uiso 1 1 calc R
C00T C 0.67654(18) 0.30730(16) 0.08948(12) 0.0496(5) Uani 1 1 d .
H00T H 0.6869 0.2667 0.1348 0.059 Uiso 1 1 calc R
C00U C 0.67269(19) 0.47040(18) 0.02944(13) 0.0541(5) Uani 1 1 d .
C00V C 0.35818(19) 0.68526(17) 0.28587(14) 0.0570(5) Uani 1 1 d .
H00V H 0.3422 0.6208 0.2682 0.068 Uiso 1 1 calc R
C00W C 0.4865(2) 0.97697(16) 0.40030(14) 0.0571(5) Uani 1 1 d .
H00W H 0.5341 1.0246 0.4347 0.068 Uiso 1 1 calc R
C00X C 0.3159(2) 0.93843(17) 0.28014(14) 0.0607(6) Uani 1 1 d .
H00X H 0.2491 0.9582 0.2359 0.073 Uiso 1 1 calc R
C00Y C 1.0105(2) 0.2442(2) 0.75094(15) 0.0678(6) Uani 1 1 d .
H00A H 0.9667 0.2578 0.7910 0.102 Uiso 1 1 calc GR
H00C H 1.0968 0.2655 0.7714 0.102 Uiso 1 1 calc GR
H00D H 1.0085 0.1750 0.7404 0.102 Uiso 1 1 calc GR
C00Z C 0.3860(2) 1.00555(17) 0.33426(15) 0.0637(6) Uani 1 1 d .
H00Z H 0.3659 1.0717 0.3266 0.076 Uiso 1 1 calc R
C010 C 0.6484(2) 0.27056(19) 0.01029(14) 0.0617(6) Uani 1 1 d .
H010 H 0.6396 0.2033 0.0022 0.074 Uiso 1 1 calc R
C011 C 0.6434(2) 0.4307(2) -0.04922(14) 0.0699(7) Uani 1 1 d .
H011 H 0.6312 0.4709 -0.0950 0.084 Uiso 1 1 calc R
B012 B 0.6064(2) 0.55508(15) 0.29904(13) 0.0448(5) Uani 1 1 d .
C013 C 0.6331(2) 0.3315(2) -0.05717(14) 0.0722(7) Uani 1 1 d .
H013 H 0.6154 0.3039 -0.1092 0.087 Uiso 1 1 calc R

loop_
_atom_site_aniso_label
_atom_site_aniso_U_11
_atom_site_aniso_U_22
_atom_site_aniso_U_33
_atom_site_aniso_U_23
_atom_site_aniso_U_13
_atom_site_aniso_U_12
F001 0.0580(7) 0.0855(10) 0.0746(9) -0.0379(8) -0.0067(6) 0.0182(7)
F002 0.1372(14) 0.0418(7) 0.0736(9) 0.0181(6) 0.0569(9) 0.0293(7)
N003 0.0456(8) 0.0313(7) 0.0441(8) -0.0011(6) 0.0119(6) 0.0038(6)
N004 0.0468(7) 0.0290(7) 0.0396(8) -0.0007(5) 0.0133(6) 0.0001(6)
N005 0.0587(9) 0.0385(8) 0.0430(8) 0.0023(6) 0.0192(7) 0.0016(7)
N006 0.0461(8) 0.0396(8) 0.0512(9) -0.0062(7) 0.0105(7) 0.0070(6)
N007 0.0531(9) 0.0651(12) 0.0551(10) -0.0123(9) 0.0057(8) 0.0133(8)
N008 0.0780(12) 0.0554(11) 0.0601(11) 0.0190(9) 0.0267(9) 0.0134(9)
C009 0.0479(9) 0.0304(8) 0.0427(9) -0.0013(7) 0.0119(7) -0.0032(7)
C00A 0.0520(9) 0.0339(9) 0.0415(9) 0.0008(7) 0.0142(7) 0.0015(7)
C00B 0.0477(9) 0.0361(9) 0.0473(10) -0.0003(7) 0.0109(8) 0.0050(7)
C00C 0.0453(9) 0.0316(8) 0.0402(9) -0.0007(7) 0.0095(7) -0.0017(7)
C00D 0.0470(9) 0.0333(9) 0.0409(9) -0.0021(7) 0.0145(7) -0.0025(7)
C00E 0.0489(9) 0.0338(9) 0.0415(9) 0.0013(7) 0.0140(7) 0.0015(7)
C00F 0.0426(8) 0.0406(9) 0.0409(9) -0.0002(7) 0.0182(7) 0.0074(7)
C00G 0.0494(9) 0.0463(10) 0.0469(10) -0.0027(8) 0.0156(8) 0.0051(8)
C00H 0.0586(10) 0.0346(9) 0.0483(10) -0.0026(8) 0.0158(8) -0.0006(8)
C00I 0.0495(9) 0.0393(10) 0.0506(10) -0.0037(8) 0.0181(8) 0.0047(7)
C00J 0.0461(9) 0.0366(9) 0.0490(10) -0.0026(7) 0.0140(8) 0.0039(7)
C00K 0.0755(13) 0.0406(10) 0.0582(12) 0.0091(9) 0.0280(10) 0.0057(9)
C00L 0.0581(11) 0.0342(9) 0.0526(11) 0.0023(8) 0.0101(9) -0.0016(8)
C00M 0.0493(9) 0.0531(11) 0.0416(10) -0.0003(8) 0.0165(8) 0.0089(8)
C00N 0.0442(9) 0.0504(10) 0.0398(9) 0.0000(8) 0.0141(7) 0.0023(7)
C00O 0.0503(9) 0.0482(10) 0.0498(11) 0.0091(8) 0.0185(8) 0.0124(8)
C00P 0.0638(11) 0.0498(12) 0.0506(11) -0.0055(8) 0.0239(9) 0.0102(9)
C00Q 0.0637(11) 0.0472(11) 0.0431(10) 0.0007(8) 0.0191(8) 0.0037(9)
C00R 0.0653(12) 0.0350(9) 0.0611(12) 0.0073(8) 0.0253(10) 0.0060(8)
C00S 0.0519(10) 0.0496(11) 0.0479(10) -0.0008(8) 0.0067(8) 0.0010(8)
C00T 0.0505(10) 0.0540(12) 0.0465(10) -0.0046(8) 0.0176(8) -0.0035(8)
C00U 0.0523(10) 0.0648(13) 0.0461(11) 0.0101(9) 0.0158(8) 0.0088(9)
C00V 0.0491(10) 0.0521(12) 0.0633(13) -0.0170(10) 0.0059(9) 0.0042(9)
C00W 0.0701(13) 0.0430(11) 0.0612(13) -0.0064(9) 0.0238(10) -0.0020(9)
C00X 0.0698(13) 0.0584(13) 0.0519(11) 0.0103(10) 0.0141(10) 0.0210(10)
C00Y 0.0675(13) 0.0688(15) 0.0651(14) 0.0223(11) 0.0159(11) 0.0203(11)
C00Z 0.0833(15) 0.0438(11) 0.0673(14) 0.0098(10) 0.0266(12) 0.0147(11)
C010 0.0589(12) 0.0707(15) 0.0560(12) -0.0188(11) 0.0176(9) -0.0074(10)
C011 0.0691(14) 0.097(2) 0.0419(11) 0.0112(12) 0.0125(10) 0.0058(13)
B012 0.0555(11) 0.0342(10) 0.0422(11) -0.0004(8) 0.0100(9) 0.0067(8)
C013 0.0689(14) 0.103(2) 0.0438(12) -0.0138(12) 0.0141(10) -0.0046(14)

loop_
_atom_type_symbol
_atom_type_description
_atom_type_scat_dispersion_real
_atom_type_scat_dispersion_imag
_atom_type_scat_source
C C 0.0181 0.0091 'International Tables Vol C Tables 4.2.6.8 and 6.1.1.4'
H H 0.0000 0.0000 'International Tables Vol C Tables 4.2.6.8 and 6.1.1.4'
B B 0.0090 0.0039 'International Tables Vol C Tables 4.2.6.8 and 6.1.1.4'
F F 0.0727 0.0534 'International Tables Vol C Tables 4.2.6.8 and 6.1.1.4'
N N 0.0311 0.0180 'International Tables Vol C Tables 4.2.6.8 and 6.1.1.4'

loop_
_geom_angle_atom_site_label_1
_geom_angle_atom_site_label_2
_geom_angle_atom_site_label_3
_geom_angle
C00A N003 B012 125.27(14)
C00J N003 C00A 106.66(15)
C00J N003 B012 128.06(15)
C00C N004 B012 124.07(15)
C00D N004 C00C 106.58(14)
C00D N004 B012 128.71(15)
C00D N005 C00N 124.88(16)
C00K N005 C00D 128.45(17)
C00K N005 C00N 105.59(16)
C00F N006 C00J 126.58(16)
C00V N006 C00F 105.63(16)
C00V N006 C00J 127.76(17)
C00V N007 C00M 104.57(17)
C00K N008 C00U 105.21(17)
C00A C009 C00E 119.71(16)
C00C C009 C00A 120.42(16)
C00C C009 C00E 119.87(16)
N003 C00A C009 120.72(16)
N003 C00A C00Q 107.81(16)
C009 C00A C00Q 131.45(18)
C00C C00B H00B 126.0
C00I C00B H00B 126.0
C00I C00B C00C 108.06(16)
N004 C00C C00B 108.02(15)
C009 C00C N004 121.46(16)
C009 C00C C00B 130.48(17)
N004 C00D N005 123.33(16)
N004 C00D C00I 110.53(16)
N005 C00D C00I 126.14(17)
C00H C00E C009 120.72(16)
C00L C00E C009 120.85(16)
C00L C00E C00H 118.43(17)
N006 C00F C00M 104.83(16)
C00G C00F N006 132.51(17)
C00G C00F C00M 122.57(17)
C00F C00G H00G 121.8
C00F C00G C00W 116.41(18)
C00W C00G H00G 121.8
C00E C00H H00H 119.9
C00R C00H C00E 120.29(18)
C00R C00H H00H 119.9
C00B C00I C00D 106.80(16)
C00B C00I H00I 126.6
C00D C00I H00I 126.6
N003 C00J N006 122.12(17)
N003 C00J C00P 110.80(16)
C00P C00J N006 127.07(17)
N005 C00K H00K 123.1
N008 C00K N005 113.9(2)
N008 C00K H00K 123.1
C00E C00L H00L 119.8
C00S C00L C00E 120.47(18)
C00S C00L H00L 119.8
N007 C00M C00F 110.57(17)
C00X C00M N007 129.75(19)
C00X C00M C00F 119.68(19)
C00T C00N N005 132.06(18)
C00T C00N C00U 123.09(19)
C00U C00N N005 104.85(18)
C00R C00O C00S 117.98(18)
C00R C00O C00Y 121.1(2)
C00S C00O C00Y 121.0(2)
C00J C00P H00P 126.7
C00Q C00P C00J 106.58(17)
C00Q C00P H00P 126.7
C00A C00Q H00Q 125.9
C00P C00Q C00A 108.14(18)
C00P C00Q H00Q 125.9
C00H C00R C00O 121.41(18)
C00H C00R H00R 119.3
C00O C00R H00R 119.3
C00L C00S C00O 121.38(19)
C00L C00S H00S 119.3
C00O C00S H00S 119.3
C00N C00T H00T 122.1
C00N C00T C010 115.8(2)
C010 C00T H00T 122.1
N008 C00U C00N 110.47(18)
C011 C00U N008 130.1(2)
C011 C00U C00N 119.4(2)
N006 C00V H00V 122.8
N007 C00V N006 114.40(19)
N007 C00V H00V 122.8
C00G C00W H00W 119.2
C00G C00W C00Z 121.6(2)
C00Z C00W H00W 119.2
C00M C00X H00X 120.9
C00Z C00X C00M 118.2(2)
C00Z C00X H00X 120.9
C00O C00Y H00A 109.5
C00O C00Y H00C 109.5
C00O C00Y H00D 109.5
H00A C00Y H00C 109.5
H00A C00Y H00D 109.5
H00C C00Y H00D 109.5
C00W C00Z H00Z 119.3
C00X C00Z C00W 121.4(2)
C00X C00Z H00Z 119.3
C00T C010 H010 119.1
C00T C010 C013 121.8(2)
C013 C010 H010 119.1
C00U C011 H011 120.9
C013 C011 C00U 118.1(2)
C013 C011 H011 120.9
F001 B012 N003 110.57(17)
F001 B012 N004 107.87(15)
F002 B012 F001 109.91(18)
F002 B012 N003 109.08(16)
F002 B012 N004 112.41(18)
N003 B012 N004 106.96(15)
C010 C013 H013 119.1
C011 C013 C010 121.8(2)
C011 C013 H013 119.1

loop_
_geom_bond_atom_site_label_1
_geom_bond_atom_site_label_2
_geom_bond_distance
F001 B012 1.384(3)
F002 B012 1.363(3)
N003 C00A 1.396(2)
N003 C00J 1.350(2)
N003 B012 1.546(3)
N004 C00C 1.397(2)
N004 C00D 1.352(2)
N004 B012 1.555(2)
N005 C00D 1.395(2)
N005 C00K 1.391(2)
N005 C00N 1.398(2)
N006 C00F 1.393(2)
N006 C00J 1.399(2)
N006 C00V 1.379(3)
N007 C00M 1.390(3)
N007 C00V 1.292(3)
N008 C00K 1.287(3)
N008 C00U 1.394(3)
C009 C00A 1.402(3)
C009 C00C 1.393(3)
C009 C00E 1.482(2)
C00A C00Q 1.405(3)
C00B H00B 0.9300
C00B C00C 1.408(2)
C00B C00I 1.363(3)
C00D C00I 1.401(3)
C00E C00H 1.394(3)
C00E C00L 1.391(3)
C00F C00G 1.381(3)
C00F C00M 1.399(3)
C00G H00G 0.9300
C00G C00W 1.387(3)
C00H H00H 0.9300
C00H C00R 1.382(3)
C00I H00I 0.9300
C00J C00P 1.393(3)
C00K H00K 0.9300
C00L H00L 0.9300
C00L C00S 1.379(3)
C00M C00X 1.388(3)
C00N C00T 1.383(3)
C00N C00U 1.398(3)
C00O C00R 1.383(3)
C00O C00S 1.386(3)
C00O C00Y 1.506(3)
C00P H00P 0.9300
C00P C00Q 1.367(3)
C00Q H00Q 0.9300
C00R H00R 0.9300
C00S H00S 0.9300
C00T H00T 0.9300
C00T C010 1.387(3)
C00U C011 1.393(3)
C00V H00V 0.9300
C00W H00W 0.9300
C00W C00Z 1.389(3)
C00X H00X 0.9300
C00X C00Z 1.370(4)
C00Y H00A 0.9600
C00Y H00C 0.9600
C00Y H00D 0.9600
C00Z H00Z 0.9300
C010 H010 0.9300
C010 C013 1.388(4)
C011 H011 0.9300
C011 C013 1.363(4)
C013 H013 0.9300
